data_4076555
loop_
_publ_author_name
'Voss, Tanja'
'Mahdi, Tayseer'
'Otten, Edwin'
'Fr\"ohlich, Roland'
'Kehr, Gerald'
'Stephan, Douglas W.'
'Erker, Gerhard'

_publ_section_title
;
 Frustrated Lewis Pair Behavior of Intermolecular Amine/B(C6F5)3Pairs
;
_journal_issue 6
_journal_name_full Organometallics
_journal_page_first 2367
_journal_paper_doi 10.1021/om300017u
_journal_volume 31
_journal_year 2012
_chemical_formula_sum 'C37 H35 B F15 N2 O2'
_chemical_formula_weight 835.48
_chemical_name_systematic
; 
 ? 
;
_space_group_IT_number 14
_symmetry_cell_setting monoclinic
_symmetry_space_group_name_Hall '-P 2ybc'
_symmetry_space_group_name_H-M 'P 1 21/c 1'
_atom_sites_solution_hydrogens geom
_atom_sites_solution_primary direct
_atom_sites_solution_secondary difmap
_audit_creation_method SHELXL-97
_cell_angle_alpha 90.00
_cell_angle_beta 109.498(7)
_cell_angle_gamma 90.00
_cell_formula_units_Z 4
_cell_length_a 15.0642(17)
_cell_length_b 12.3370(14)
_cell_length_c 21.279(2)
_cell_measurement_temperature 150(2)
_cell_volume 3727.9(7)
_computing_structure_refinement 'SHELXL-97 (Sheldrick, 1997)'
_computing_structure_solution 'SHELXS-97 (Sheldrick, 1990)'
_diffrn_ambient_temperature 150(2)
_diffrn_measured_fraction_theta_full 0.996
_diffrn_measured_fraction_theta_max 0.996
_diffrn_radiation_monochromator graphite
_diffrn_radiation_source 'fine-focus sealed tube'
_diffrn_radiation_type MoK\a
_diffrn_radiation_wavelength 0.71073
_diffrn_reflns_av_R_equivalents 0.1293
_diffrn_reflns_av_sigmaI/netI 0.1457
_diffrn_reflns_limit_h_max 19
_diffrn_reflns_limit_h_min -19
_diffrn_reflns_limit_k_max 16
_diffrn_reflns_limit_k_min -16
_diffrn_reflns_limit_l_max 27
_diffrn_reflns_limit_l_min -27
_diffrn_reflns_number 58455
_diffrn_reflns_theta_full 27.55
_diffrn_reflns_theta_max 27.55
_diffrn_reflns_theta_min 1.94
_exptl_absorpt_coefficient_mu 0.143
_exptl_absorpt_correction_T_max 0.9859
_exptl_absorpt_correction_T_min 0.9720
_exptl_absorpt_correction_type multi-scan
_exptl_absorpt_process_details sadabs
_exptl_crystal_density_diffrn 1.489
_exptl_crystal_density_method 'not measured'
_exptl_crystal_F_000 1708
_exptl_crystal_size_max 0.20
_exptl_crystal_size_mid 0.20
_exptl_crystal_size_min 0.10
_refine_diff_density_max 0.445
_refine_diff_density_min -0.268
_refine_diff_density_rms 0.067
_refine_ls_extinction_method none
_refine_ls_goodness_of_fit_ref 0.964
_refine_ls_hydrogen_treatment mixed
_refine_ls_matrix_type full
_refine_ls_number_parameters 526
_refine_ls_number_reflns 8566
_refine_ls_number_restraints 0
_refine_ls_restrained_S_all 0.964
_refine_ls_R_factor_all 0.2101
_refine_ls_R_factor_gt 0.0679
_refine_ls_shift/su_max 0.001
_refine_ls_shift/su_mean 0.000
_refine_ls_structure_factor_coef Fsqd
_refine_ls_weighting_details 'calc w=1/[\s^2^(Fo^2^)+(0.1040P)^2^+0.0000P] where P=(Fo^2^+2Fc^2^)/3'
_refine_ls_weighting_scheme calc
_refine_ls_wR_factor_gt 0.1590
_refine_ls_wR_factor_ref 0.2212
_reflns_number_gt 3321
_reflns_number_total 8566
_reflns_threshold_expression >2sigma(I)
_cod_data_source_file om300017u_si_003.cif
_cod_data_source_block eo024_0m
_cod_original_cell_volume 3727.8(7)
_cod_original_sg_symbol_H-M P2(1)/c
_cod_database_code 4076555

loop_
_symmetry_equiv_pos_as_xyz
'x, y, z'
'-x, y+1/2, -z+1/2'
'-x, -y, -z'
'x, -y-1/2, z-1/2'

loop_
_atom_site_label
_atom_site_type_symbol
_atom_site_fract_x
_atom_site_fract_y
_atom_site_fract_z
_atom_site_U_iso_or_equiv
_atom_site_adp_type
_atom_site_occupancy
_atom_site_symmetry_multiplicity
_atom_site_calc_flag
_atom_site_refinement_flags
F9 F 0.2819(2) 0.8607(2) 0.34335(15) 0.0684(9) Uani 1 1 d .
C38 C 0.8767(3) 0.7173(4) 0.6941(2) 0.0554(14) Uani 1 1 d .
H38A H 0.9286 0.7563 0.6861 0.083 Uiso 1 1 calc R
H38B H 0.8969 0.6433 0.7089 0.083 Uiso 1 1 calc R
H38C H 0.8587 0.7549 0.7286 0.083 Uiso 1 1 calc R
F14 F 0.1762(2) 0.8929(2) 0.04397(13) 0.0624(8) Uani 1 1 d .
C37 C 0.8416(4) 0.5341(4) 0.6023(3) 0.0562(14) Uani 1 1 d .
H37A H 0.7938 0.5078 0.6206 0.084 Uiso 1 1 calc R
H37B H 0.9034 0.5339 0.6374 0.084 Uiso 1 1 calc R
H37C H 0.8432 0.4866 0.5658 0.084 Uiso 1 1 calc R
F3 F -0.01743(17) 0.2102(2) 0.04197(12) 0.0508(7) Uani 1 1 d .
F8 F 0.1204(2) 0.8233(2) 0.36995(14) 0.0652(8) Uani 1 1 d .
F7 F 0.00948(18) 0.6523(2) 0.31134(13) 0.0531(7) Uani 1 1 d .
F15 F 0.15535(18) 0.7813(2) 0.14263(13) 0.0518(7) Uani 1 1 d .
F10 F 0.32870(18) 0.7351(2) 0.25876(12) 0.0502(7) Uani 1 1 d .
F4 F 0.15957(18) 0.15728(19) 0.12112(13) 0.0537(7) Uani 1 1 d .
F12 F 0.3473(2) 0.6054(2) -0.00585(13) 0.0647(8) Uani 1 1 d .
C25 C 0.2613(3) 0.7491(4) 0.0180(2) 0.0446(12) Uani 1 1 d .
C26 C 0.2145(3) 0.7915(4) 0.0569(2) 0.0446(12) Uani 1 1 d .
C20 C 0.2255(3) 0.7770(4) 0.3141(2) 0.0441(12) Uani 1 1 d .
C27 C 0.2051(3) 0.7323(3) 0.1085(2) 0.0365(11) Uani 1 1 d .
C17 C 0.1155(3) 0.6074(3) 0.2549(2) 0.0345(10) Uani 1 1 d .
C13 C 0.0425(3) 0.2886(4) 0.0757(2) 0.0377(11) Uani 1 1 d .
F5 F 0.27845(17) 0.30682(18) 0.18790(12) 0.0465(7) Uani 1 1 d .
C14 C 0.1316(3) 0.2617(3) 0.1161(2) 0.0365(11) Uani 1 1 d .
F1 F 0.04405(16) 0.57544(18) 0.10026(11) 0.0413(6) Uani 1 1 d .
F2 F -0.07232(17) 0.4228(2) 0.03059(11) 0.0469(7) Uani 1 1 d .
C19 C 0.1442(3) 0.7594(4) 0.3268(2) 0.0437(12) Uani 1 1 d .
C35 C 0.7137(5) 0.8600(4) 0.6693(3) 0.0815(19) Uani 1 1 d .
H35A H 0.7676 0.8834 0.7074 0.122 Uiso 1 1 calc R
H35B H 0.6830 0.7982 0.6825 0.122 Uiso 1 1 calc R
H35C H 0.6688 0.9199 0.6548 0.122 Uiso 1 1 calc R
C36 C 0.9019(4) 0.6954(4) 0.5599(3) 0.0611(15) Uani 1 1 d .
H36A H 0.9203 0.6454 0.5306 0.092 Uiso 1 1 calc R
H36B H 0.9550 0.7057 0.6013 0.092 Uiso 1 1 calc R
H36C H 0.8841 0.7654 0.5374 0.092 Uiso 1 1 calc R
C29 C 0.8174(3) 0.6478(4) 0.5764(2) 0.0430(12) Uani 1 1 d .
C7 C 0.4909(3) 0.4486(4) 0.4386(2) 0.0492(13) Uani 1 1 d .
C23 C 0.2893(3) 0.5920(4) 0.0845(2) 0.0392(11) Uani 1 1 d .
C11 C 0.0763(3) 0.4716(3) 0.1068(2) 0.0328(10) Uani 1 1 d .
C21 C 0.2485(3) 0.7097(3) 0.2708(2) 0.0374(11) Uani 1 1 d .
F11 F 0.32575(18) 0.4894(2) 0.09306(12) 0.0467(7) Uani 1 1 d .
C18 C 0.0899(3) 0.6742(4) 0.2982(2) 0.0391(11) Uani 1 1 d .
O2 O 0.3002(2) 0.4293(2) 0.30731(14) 0.0388(7) Uani 1 1 d .
C24 C 0.3004(3) 0.6482(4) 0.0318(2) 0.0450(12) Uani 1 1 d .
C1 C 0.3569(3) 0.4641(3) 0.2823(2) 0.0349(10) Uani 1 1 d .
C34 C 0.8174(4) 0.9105(4) 0.6040(3) 0.0715(17) Uani 1 1 d .
H34A H 0.7868 0.9817 0.5952 0.107 Uiso 1 1 calc R
H34B H 0.8381 0.8899 0.5666 0.107 Uiso 1 1 calc R
H34C H 0.8720 0.9139 0.6450 0.107 Uiso 1 1 calc R
B1 B 0.2345(3) 0.5516(4) 0.1874(2) 0.0311(11) Uani 1 1 d .
C9 C 0.5392(3) 0.4467(4) 0.5597(2) 0.0519(13) Uani 1 1 d .
H9 H 0.5671 0.4087 0.6004 0.062 Uiso 1 1 calc R
C2 C 0.5270(3) 0.4929(4) 0.2857(2) 0.0453(12) Uani 1 1 d .
C6 C 0.4782(3) 0.3869(4) 0.3741(2) 0.0510(13) Uani 1 1 d .
H6A H 0.5376 0.3484 0.3784 0.061 Uiso 1 1 calc R
H6B H 0.4286 0.3314 0.3684 0.061 Uiso 1 1 calc R
C4 C 0.5190(4) 0.4285(4) 0.2233(3) 0.0648(15) Uani 1 1 d .
H4A H 0.5238 0.3509 0.2338 0.097 Uiso 1 1 calc R
H4B H 0.5699 0.4496 0.2067 0.097 Uiso 1 1 calc R
H4C H 0.4581 0.4435 0.1891 0.097 Uiso 1 1 calc R
C32 C 0.6642(4) 0.8112(4) 0.5474(3) 0.0706(17) Uani 1 1 d .
H32A H 0.6375 0.8833 0.5310 0.085 Uiso 1 1 calc R
H32B H 0.6147 0.7690 0.5575 0.085 Uiso 1 1 calc R
C31 C 0.6890(4) 0.7533(5) 0.4914(3) 0.0719(17) Uani 1 1 d .
H31A H 0.6317 0.7445 0.4519 0.086 Uiso 1 1 calc R
H31B H 0.7350 0.7972 0.4782 0.086 Uiso 1 1 calc R
C8 C 0.5296(3) 0.3949(4) 0.4992(3) 0.0514(13) Uani 1 1 d .
H8 H 0.5497 0.3218 0.4996 0.062 Uiso 1 1 calc R
C3 C 0.5155(4) 0.6136(4) 0.2694(3) 0.0693(17) Uani 1 1 d .
H3A H 0.4551 0.6261 0.2341 0.104 Uiso 1 1 calc R
H3B H 0.5669 0.6381 0.2542 0.104 Uiso 1 1 calc R
H3C H 0.5172 0.6542 0.3093 0.104 Uiso 1 1 calc R
C30 C 0.7301(4) 0.6448(4) 0.5158(2) 0.0599(15) Uani 1 1 d .
H30A H 0.7453 0.6077 0.4794 0.072 Uiso 1 1 calc R
H30B H 0.6819 0.6008 0.5263 0.072 Uiso 1 1 calc R
C33 C 0.7478(4) 0.8265(4) 0.6121(3) 0.0584(14) Uani 1 1 d .
O1 O 0.33390(19) 0.5157(2) 0.22454(13) 0.0352(7) Uani 1 1 d .
F13 F 0.2683(2) 0.8072(2) -0.03419(14) 0.0700(9) Uani 1 1 d .
N1 N 0.7946(3) 0.7132(3) 0.63141(18) 0.0428(10) Uani 1 1 d .
N2 N 0.4527(3) 0.4541(3) 0.31398(18) 0.0438(10) Uani 1 1 d .
F6 F 0.05636(16) 0.52310(19) 0.22874(11) 0.0433(6) Uani 1 1 d .
C10 C 0.1663(3) 0.4499(3) 0.14926(19) 0.0307(10) Uani 1 1 d .
C16 C 0.1960(3) 0.6214(3) 0.23783(19) 0.0316(10) Uani 1 1 d .
C22 C 0.2443(3) 0.6297(3) 0.1265(2) 0.0330(10) Uani 1 1 d .
C15 C 0.1913(3) 0.3421(4) 0.1510(2) 0.0338(10) Uani 1 1 d .
C12 C 0.0147(3) 0.3954(4) 0.0703(2) 0.0329(10) Uani 1 1 d .
C5 C 0.6251(4) 0.4747(5) 0.3348(3) 0.0842(19) Uani 1 1 d .
H5A H 0.6313 0.5120 0.3767 0.126 Uiso 1 1 calc R
H5B H 0.6717 0.5036 0.3162 0.126 Uiso 1 1 calc R
H5C H 0.6358 0.3969 0.3432 0.126 Uiso 1 1 calc R
H99 H 0.730(4) 0.671(4) 0.636(3) 0.083(17) Uiso 1 1 d .

loop_
_atom_site_aniso_label
_atom_site_aniso_U_11
_atom_site_aniso_U_22
_atom_site_aniso_U_33
_atom_site_aniso_U_23
_atom_site_aniso_U_13
_atom_site_aniso_U_12
F9 0.087(2) 0.0560(18) 0.073(2) -0.0339(16) 0.0411(18) -0.0221(16)
C38 0.063(3) 0.061(3) 0.039(3) -0.009(2) 0.013(3) -0.016(3)
F14 0.081(2) 0.0417(16) 0.0516(17) 0.0153(13) 0.0054(15) -0.0006(14)
C37 0.075(4) 0.051(3) 0.051(3) 0.000(3) 0.034(3) -0.001(3)
F3 0.0537(17) 0.0492(16) 0.0470(16) -0.0190(13) 0.0136(13) -0.0157(13)
F8 0.086(2) 0.0594(18) 0.065(2) -0.0175(15) 0.0448(17) 0.0060(15)
F7 0.0502(17) 0.0696(18) 0.0487(17) 0.0020(13) 0.0289(14) 0.0081(13)
F15 0.0661(18) 0.0417(15) 0.0505(17) 0.0059(13) 0.0231(15) 0.0125(13)
F10 0.0492(17) 0.0500(16) 0.0567(17) -0.0175(13) 0.0248(14) -0.0117(12)
F4 0.0629(18) 0.0340(15) 0.0642(18) -0.0119(13) 0.0210(15) -0.0015(13)
F12 0.082(2) 0.077(2) 0.0514(18) -0.0039(15) 0.0427(17) -0.0081(16)
C25 0.054(3) 0.046(3) 0.031(3) 0.007(2) 0.011(2) -0.016(2)
C26 0.049(3) 0.038(3) 0.037(3) 0.005(2) 0.001(2) -0.005(2)
C20 0.052(3) 0.037(3) 0.045(3) -0.014(2) 0.019(3) -0.007(2)
C27 0.042(3) 0.037(3) 0.028(3) -0.001(2) 0.008(2) -0.006(2)
C17 0.036(3) 0.039(3) 0.027(2) 0.005(2) 0.007(2) -0.006(2)
C13 0.043(3) 0.041(3) 0.030(3) -0.013(2) 0.014(2) -0.013(2)
F5 0.0427(16) 0.0384(14) 0.0505(17) -0.0062(12) 0.0051(13) 0.0028(11)
C14 0.047(3) 0.031(2) 0.034(3) -0.008(2) 0.018(2) -0.004(2)
F1 0.0455(15) 0.0382(14) 0.0391(15) 0.0025(11) 0.0125(12) 0.0023(11)
F2 0.0407(16) 0.0595(17) 0.0349(15) -0.0023(12) 0.0054(13) -0.0041(12)
C19 0.056(3) 0.045(3) 0.037(3) -0.008(2) 0.025(3) 0.005(2)
C35 0.107(5) 0.049(3) 0.114(5) -0.016(3) 0.071(4) -0.007(3)
C36 0.070(4) 0.064(4) 0.058(4) 0.003(3) 0.034(3) -0.003(3)
C29 0.053(3) 0.046(3) 0.033(3) 0.001(2) 0.018(2) -0.004(2)
C7 0.042(3) 0.057(3) 0.039(3) 0.013(3) 0.001(2) 0.006(2)
C23 0.041(3) 0.038(3) 0.036(3) -0.005(2) 0.009(2) -0.007(2)
C11 0.044(3) 0.033(2) 0.025(2) 0.0020(19) 0.016(2) -0.002(2)
C21 0.036(3) 0.041(3) 0.035(3) 0.001(2) 0.013(2) -0.001(2)
F11 0.0621(18) 0.0461(16) 0.0385(15) -0.0060(12) 0.0255(13) 0.0021(13)
C18 0.045(3) 0.046(3) 0.033(3) 0.004(2) 0.023(2) 0.009(2)
O2 0.0414(19) 0.0404(17) 0.0383(18) 0.0053(14) 0.0184(15) -0.0033(14)
C24 0.056(3) 0.059(3) 0.026(3) -0.008(2) 0.021(2) -0.017(3)
C1 0.040(3) 0.031(2) 0.029(3) -0.005(2) 0.006(2) -0.001(2)
C34 0.090(4) 0.036(3) 0.100(5) 0.000(3) 0.046(4) -0.011(3)
B1 0.031(3) 0.031(3) 0.029(3) 0.002(2) 0.007(2) -0.003(2)
C9 0.054(3) 0.055(3) 0.038(3) 0.013(3) 0.003(2) 0.008(2)
C2 0.037(3) 0.041(3) 0.054(3) -0.002(2) 0.010(2) -0.002(2)
C6 0.048(3) 0.053(3) 0.042(3) 0.010(3) 0.003(2) 0.005(2)
C4 0.053(3) 0.071(4) 0.079(4) 0.000(3) 0.033(3) 0.005(3)
C32 0.053(4) 0.056(3) 0.096(5) 0.025(3) 0.016(3) 0.009(3)
C31 0.076(4) 0.080(4) 0.053(4) 0.020(3) 0.013(3) 0.003(3)
C8 0.048(3) 0.046(3) 0.055(3) 0.010(3) 0.010(3) 0.006(2)
C3 0.052(3) 0.050(3) 0.109(5) 0.013(3) 0.030(3) -0.003(3)
C30 0.073(4) 0.061(4) 0.042(3) 0.005(3) 0.014(3) -0.004(3)
C33 0.065(4) 0.042(3) 0.079(4) 0.004(3) 0.038(3) -0.003(3)
O1 0.0388(18) 0.0378(17) 0.0274(17) 0.0034(14) 0.0089(14) -0.0038(13)
F13 0.092(2) 0.074(2) 0.0443(17) 0.0187(15) 0.0234(16) -0.0178(16)
N1 0.052(3) 0.038(2) 0.041(2) -0.0022(18) 0.019(2) -0.0042(18)
N2 0.038(2) 0.049(2) 0.040(2) 0.0103(19) 0.009(2) 0.0004(18)
F6 0.0429(15) 0.0525(16) 0.0376(14) -0.0023(12) 0.0178(12) -0.0084(12)
C10 0.033(3) 0.036(2) 0.024(2) 0.0023(18) 0.010(2) -0.0010(19)
C16 0.035(3) 0.035(2) 0.022(2) 0.0007(18) 0.004(2) 0.0016(19)
C22 0.034(2) 0.038(3) 0.028(2) -0.0058(19) 0.010(2) -0.0090(19)
C15 0.030(3) 0.045(3) 0.026(2) -0.003(2) 0.010(2) -0.004(2)
C12 0.031(3) 0.049(3) 0.019(2) -0.001(2) 0.008(2) -0.002(2)
C5 0.044(4) 0.103(5) 0.090(5) 0.008(4) 0.001(3) 0.004(3)

loop_
_atom_type_symbol
_atom_type_description
_atom_type_scat_dispersion_real
_atom_type_scat_dispersion_imag
_atom_type_scat_source
C C 0.0033 0.0016 'International Tables Vol C Tables 4.2.6.8 and 6.1.1.4'
H H 0.0000 0.0000 'International Tables Vol C Tables 4.2.6.8 and 6.1.1.4'
N N 0.0061 0.0033 'International Tables Vol C Tables 4.2.6.8 and 6.1.1.4'
O O 0.0106 0.0060 'International Tables Vol C Tables 4.2.6.8 and 6.1.1.4'
B B 0.0013 0.0007 'International Tables Vol C Tables 4.2.6.8 and 6.1.1.4'
F F 0.0171 0.0103 'International Tables Vol C Tables 4.2.6.8 and 6.1.1.4'

loop_
_geom_angle_atom_site_label_1
_geom_angle_atom_site_label_2
_geom_angle_atom_site_label_3
_geom_angle
_geom_angle_site_symmetry_1
N1 C38 H38A 109.5 .
N1 C38 H38B 109.5 .
H38A C38 H38B 109.5 .
N1 C38 H38C 109.5 .
H38A C38 H38C 109.5 .
H38B C38 H38C 109.5 .
C29 C37 H37A 109.5 .
C29 C37 H37B 109.5 .
H37A C37 H37B 109.5 .
C29 C37 H37C 109.5 .
H37A C37 H37C 109.5 .
H37B C37 H37C 109.5 .
F13 C25 C26 119.6(4) .
F13 C25 C24 120.8(5) .
C26 C25 C24 119.6(4) .
C25 C26 C27 119.9(4) .
C25 C26 F14 119.9(4) .
C27 C26 F14 120.2(5) .
F9 C20 C19 120.2(4) .
F9 C20 C21 120.8(4) .
C19 C20 C21 119.1(4) .
F15 C27 C26 114.7(4) .
F15 C27 C22 121.4(4) .
C26 C27 C22 123.9(4) .
F6 C17 C18 115.9(4) .
F6 C17 C16 119.9(4) .
C18 C17 C16 124.2(4) .
F3 C13 C14 120.0(4) .
F3 C13 C12 120.7(4) .
C14 C13 C12 119.3(4) .
F4 C14 C13 119.7(4) .
F4 C14 C15 120.9(4) .
C13 C14 C15 119.4(4) .
C18 C19 F8 120.4(4) .
C18 C19 C20 119.2(4) .
F8 C19 C20 120.3(4) .
C33 C35 H35A 109.5 .
C33 C35 H35B 109.5 .
H35A C35 H35B 109.5 .
C33 C35 H35C 109.5 .
H35A C35 H35C 109.5 .
H35B C35 H35C 109.5 .
C29 C36 H36A 109.5 .
C29 C36 H36B 109.5 .
H36A C36 H36B 109.5 .
C29 C36 H36C 109.5 .
H36A C36 H36C 109.5 .
H36B C36 H36C 109.5 .
C30 C29 C37 109.0(4) .
C30 C29 C36 111.4(4) .
C37 C29 C36 108.7(4) .
C30 C29 N1 108.1(4) .
C37 C29 N1 107.2(3) .
C36 C29 N1 112.3(4) .
C9 C7 C8 117.6(5) 3_666
C9 C7 C6 123.3(4) 3_666
C8 C7 C6 118.9(4) .
F11 C23 C22 119.4(4) .
F11 C23 C24 114.9(4) .
C22 C23 C24 125.6(4) .
F1 C11 C12 116.0(4) .
F1 C11 C10 119.3(4) .
C12 C11 C10 124.7(4) .
F10 C21 C20 115.5(4) .
F10 C21 C16 118.7(4) .
C20 C21 C16 125.8(4) .
C19 C18 F7 120.8(4) .
C19 C18 C17 120.2(4) .
F7 C18 C17 119.0(4) .
F12 C24 C25 120.4(4) .
F12 C24 C23 121.4(4) .
C25 C24 C23 118.2(4) .
O2 C1 O1 124.6(4) .
O2 C1 N2 121.6(4) .
O1 C1 N2 113.8(4) .
C33 C34 H34A 109.5 .
C33 C34 H34B 109.5 .
H34A C34 H34B 109.5 .
C33 C34 H34C 109.5 .
H34A C34 H34C 109.5 .
H34B C34 H34C 109.5 .
O1 B1 C16 108.7(3) .
O1 B1 C10 112.3(3) .
C16 B1 C10 115.3(3) .
O1 B1 C22 104.3(3) .
C16 B1 C22 110.6(3) .
C10 B1 C22 105.0(3) .
C7 C9 C8 121.3(4) 3_666
C7 C9 H9 119.3 3_666
C8 C9 H9 119.3 .
N2 C2 C5 111.0(4) .
N2 C2 C4 109.2(4) .
C5 C2 C4 107.5(4) .
N2 C2 C3 110.8(4) .
C5 C2 C3 108.1(4) .
C4 C2 C3 110.0(4) .
N2 C6 C7 114.9(4) .
N2 C6 H6A 108.5 .
C7 C6 H6A 108.5 .
N2 C6 H6B 108.5 .
C7 C6 H6B 108.5 .
H6A C6 H6B 107.5 .
C2 C4 H4A 109.5 .
C2 C4 H4B 109.5 .
H4A C4 H4B 109.5 .
C2 C4 H4C 109.5 .
H4A C4 H4C 109.5 .
H4B C4 H4C 109.5 .
C33 C32 C31 114.4(4) .
C33 C32 H32A 108.7 .
C31 C32 H32A 108.7 .
C33 C32 H32B 108.7 .
C31 C32 H32B 108.7 .
H32A C32 H32B 107.6 .
C30 C31 C32 109.1(4) .
C30 C31 H31A 109.9 .
C32 C31 H31A 109.9 .
C30 C31 H31B 109.9 .
C32 C31 H31B 109.9 .
H31A C31 H31B 108.3 .
C7 C8 C9 121.1(5) .
C7 C8 H8 119.5 .
C9 C8 H8 119.5 .
C2 C3 H3A 109.5 .
C2 C3 H3B 109.5 .
H3A C3 H3B 109.5 .
C2 C3 H3C 109.5 .
H3A C3 H3C 109.5 .
H3B C3 H3C 109.5 .
C31 C30 C29 114.7(4) .
C31 C30 H30A 108.6 .
C29 C30 H30A 108.6 .
C31 C30 H30B 108.6 .
C29 C30 H30B 108.6 .
H30A C30 H30B 107.6 .
C34 C33 C35 109.5(4) .
C34 C33 C32 111.8(5) .
C35 C33 C32 110.8(5) .
C34 C33 N1 111.8(4) .
C35 C33 N1 106.0(4) .
C32 C33 N1 106.8(4) .
C1 O1 B1 122.3(3) .
C38 N1 C29 111.6(4) .
C38 N1 C33 111.9(4) .
C29 N1 C33 117.5(4) .
C38 N1 H99 115(3) .
C29 N1 H99 104(3) .
C33 N1 H99 96(3) .
C1 N2 C6 113.8(4) .
C1 N2 C2 124.7(4) .
C6 N2 C2 120.9(4) .
C15 C10 C11 113.9(4) .
C15 C10 B1 126.8(4) .
C11 C10 B1 119.1(4) .
C17 C16 C21 111.5(4) .
C17 C16 B1 129.9(4) .
C21 C16 B1 118.6(4) .
C23 C22 C27 112.7(4) .
C23 C22 B1 120.3(4) .
C27 C22 B1 126.8(4) .
F5 C15 C10 121.9(4) .
F5 C15 C14 114.4(4) .
C10 C15 C14 123.8(4) .
F2 C12 C11 121.3(4) .
F2 C12 C13 119.9(4) .
C11 C12 C13 118.8(4) .
C2 C5 H5A 109.5 .
C2 C5 H5B 109.5 .
H5A C5 H5B 109.5 .
C2 C5 H5C 109.5 .
H5A C5 H5C 109.5 .
H5B C5 H5C 109.5 .

loop_
_geom_bond_atom_site_label_1
_geom_bond_atom_site_label_2
_geom_bond_distance
_geom_bond_site_symmetry_2
F9 C20 1.351(5) .
C38 N1 1.486(6) .
C38 H38A 0.9800 .
C38 H38B 0.9800 .
C38 H38C 0.9800 .
F14 C26 1.366(5) .
C37 C29 1.507(6) .
C37 H37A 0.9800 .
C37 H37B 0.9800 .
C37 H37C 0.9800 .
F3 C13 1.354(5) .
F8 C19 1.347(5) .
F7 C18 1.358(5) .
F15 C27 1.348(5) .
F10 C21 1.351(5) .
F4 C14 1.349(5) .
F12 C24 1.340(5) .
C25 F13 1.355(5) .
C25 C26 1.359(7) .
C25 C24 1.367(6) .
C26 C27 1.365(6) .
C20 C19 1.356(6) .
C20 C21 1.369(6) .
C27 C22 1.395(6) .
C17 F6 1.362(5) .
C17 C18 1.384(6) .
C17 C16 1.388(6) .
C13 C14 1.371(6) .
C13 C12 1.376(6) .
F5 C15 1.357(4) .
C14 C15 1.379(6) .
F1 C11 1.361(5) .
F2 C12 1.345(5) .
C19 C18 1.346(6) .
C35 C33 1.528(7) .
C35 H35A 0.9800 .
C35 H35B 0.9800 .
C35 H35C 0.9800 .
C36 C29 1.545(6) .
C36 H36A 0.9800 .
C36 H36B 0.9800 .
C36 H36C 0.9800 .
C29 C30 1.503(6) .
C29 N1 1.551(6) .
C7 C9 1.373(6) 3_666
C7 C8 1.393(6) .
C7 C6 1.526(7) .
C23 F11 1.368(5) .
C23 C22 1.369(6) .
C23 C24 1.376(6) .
C11 C12 1.367(6) .
C11 C10 1.381(6) .
C21 C16 1.391(6) .
O2 C1 1.224(5) .
C1 O1 1.323(5) .
C1 N2 1.380(5) .
C34 C33 1.524(7) .
C34 H34A 0.9800 .
C34 H34B 0.9800 .
C34 H34C 0.9800 .
B1 O1 1.508(5) .
B1 C16 1.626(6) .
B1 C10 1.653(6) .
B1 C22 1.661(6) .
C9 C7 1.373(7) 3_666
C9 C8 1.400(7) .
C9 H9 0.9500 .
C2 N2 1.515(6) .
C2 C5 1.515(7) .
C2 C4 1.517(7) .
C2 C3 1.526(6) .
C6 N2 1.464(6) .
C6 H6A 0.9900 .
C6 H6B 0.9900 .
C4 H4A 0.9800 .
C4 H4B 0.9800 .
C4 H4C 0.9800 .
C32 C33 1.538(7) .
C32 C31 1.538(8) .
C32 H32A 0.9900 .
C32 H32B 0.9900 .
C31 C30 1.494(7) .
C31 H31A 0.9900 .
C31 H31B 0.9900 .
C8 H8 0.9500 .
C3 H3A 0.9800 .
C3 H3B 0.9800 .
C3 H3C 0.9800 .
C30 H30A 0.9900 .
C30 H30B 0.9900 .
C33 N1 1.558(6) .
N1 H99 1.14(5) .
C10 C15 1.378(6) .
C5 H5A 0.9800 .
C5 H5B 0.9800 .
C5 H5C 0.9800 .
